data_2022770
loop_
_publ_author_name
'Okmanov, Rasul Ya'
'Ziyaev, Abdukhakim A.'
'Abdukarimov, Azimboy Sh'
'Toshmurodov, Turdibek T.'
'Kholikov, Tursunali S.'

_publ_section_title
;
 Syntheses, crystal structures and Hirshfeld surface analysis of
 2-(benzyl-sulfan-yl)-5-[4-(di-methyl-amino)-phen-yl]-1,3,4-oxa-diazole
 and
 2-[(2-chloro-6-fluoro-benz-yl)sulfan-yl]-5-[4-(di-methyl-amino)-phen-yl]-1,3,4-oxa-diazole.
;
_journal_issue 'Pt 6'
_journal_name_full 'Acta crystallographica. Section E, Crystallographic communications'
_journal_page_first 552
_journal_page_last 556
_journal_paper_doi 10.1107/S2056989023004164
_journal_volume 79
_journal_year 2023
_chemical_formula_iupac 'C17 H17 N3 O S'
_chemical_formula_moiety 'C17 H17 N3 O S'
_chemical_formula_sum 'C17 H17 N3 O S'
_chemical_formula_weight 311.39
_chemical_name_systematic
;
2-(Benzylsulfanyl)-5-[4-(dimethylamino)phenyl]-1,3,4-oxadiazole
;
_space_group_crystal_system monoclinic
_space_group_IT_number 9
_space_group_name_Hall 'I -2ya'
_space_group_name_H-M_alt 'I 1 a 1'
_atom_sites_solution_hydrogens geom
_atom_sites_solution_primary dual
_audit_creation_method SHELXL-2018/3
_cell_angle_alpha 90
_cell_angle_beta 105.96(3)
_cell_angle_gamma 90
_cell_formula_units_Z 4
_cell_length_a 16.816(3)
_cell_length_b 4.7848(10)
_cell_length_c 20.123(4)
_cell_measurement_reflns_used 4218
_cell_measurement_temperature 297(2)
_cell_measurement_theta_max 71.2130
_cell_measurement_theta_min 3.0290
_cell_volume 1556.7(6)
_computing_cell_refinement
;
CrysAlis PRO (Rigaku OD, 2021)
;
_computing_data_collection
;
CrysAlis PRO (Rigaku OD, 2021)
;
_computing_data_reduction
;
CrysAlis PRO (Rigaku OD, 2021)
;
_computing_molecular_graphics
;
XP in SHELXTL (Sheldrick, 2008)
;
_computing_publication_material
;
SHELXTL (Sheldrick, 2008), PLATON (Spek, 2020) and publCIF
(Westrip, 2010)
;
_computing_structure_refinement
;
<i>SHELXL2018/3</i> (Sheldrick, 2015)
;
_computing_structure_solution
;
SHELXS97    (Sheldrick, 2008)
;
_diffrn_ambient_temperature 297(2)
_diffrn_detector 'Hybrid Pixel Array Detector'
_diffrn_detector_area_resol_mean 10.0000
_diffrn_measured_fraction_theta_full 0.999
_diffrn_measured_fraction_theta_max 0.987
_diffrn_measurement_device 'four-circle diffractometer'
_diffrn_measurement_device_type 'XtaLAB Synergy, Single source at home/near, HyPix3000'
_diffrn_measurement_method '\w scans'
_diffrn_radiation_type CuK\a
_diffrn_radiation_wavelength 1.54184
_diffrn_reflns_av_R_equivalents 0.0257
_diffrn_reflns_av_unetI/netI 0.0285
_diffrn_reflns_limit_h_max 20
_diffrn_reflns_limit_h_min -20
_diffrn_reflns_limit_k_max 5
_diffrn_reflns_limit_k_min -5
_diffrn_reflns_limit_l_max 24
_diffrn_reflns_limit_l_min -24
_diffrn_reflns_number 6572
_diffrn_reflns_theta_full 67.684
_diffrn_reflns_theta_max 71.451
_diffrn_reflns_theta_min 4.571
_diffrn_source 'micro-focus sealed X-ray tube'
_exptl_absorpt_coefficient_mu 1.884
_exptl_absorpt_correction_T_max 1.00000
_exptl_absorpt_correction_T_min 0.74905
_exptl_absorpt_correction_type multi-scan
_exptl_absorpt_process_details
;
(SADABS; Krause <i>et al.</i>,  2015)
;
_exptl_crystal_colour colorless
_exptl_crystal_density_diffrn 1.329
_exptl_crystal_description prizmatic
_exptl_crystal_F_000 656
_exptl_crystal_size_max 0.35
_exptl_crystal_size_mid 0.20
_exptl_crystal_size_min 0.15
_refine_diff_density_max 0.154
_refine_diff_density_min -0.206
_refine_ls_abs_structure_details
;
 Refined as an inversion twin
;
_refine_ls_abs_structure_Flack 0.43(2)
_refine_ls_extinction_method none
_refine_ls_goodness_of_fit_ref 1.043
_refine_ls_hydrogen_treatment constr
_refine_ls_matrix_type full
_refine_ls_number_parameters 202
_refine_ls_number_reflns 2732
_refine_ls_number_restraints 2
_refine_ls_restrained_S_all 1.042
_refine_ls_R_factor_all 0.0337
_refine_ls_R_factor_gt 0.0322
_refine_ls_shift/su_max 0.000
_refine_ls_shift/su_mean 0.000
_refine_ls_structure_factor_coef Fsqd
_refine_ls_weighting_details 'w=1/[\s^2^(Fo^2^)+(0.0541P)^2^] where P=(Fo^2^+2Fc^2^)/3'
_refine_ls_weighting_scheme calc
_refine_ls_wR_factor_gt 0.0869
_refine_ls_wR_factor_ref 0.0885
_reflns_number_gt 2583
_reflns_number_total 2732
_reflns_threshold_expression 'I > 2\s(I)'
_cod_data_source_file dx2051sup1.cif
_cod_data_source_block I
_cod_depositor_comments 'Adding full bibliography for 2022770--2022771.cif.'
_cod_original_sg_symbol_H-M 'I a'
_cod_database_code 2022770
_cod_database_fobs_code 2022770
_shelx_space_group_comment
;
The symmetry employed for this shelxl refinement is uniquely defined
by the following loop, which should always be used as a source of
symmetry information in preference to the above space-group names.
They are only intended as comments.
;

loop_
_space_group_symop_operation_xyz
'x, y, z'
'x+1/2, -y, z'
'x+1/2, y+1/2, z+1/2'
'x+1, -y+1/2, z+1/2'

loop_
_atom_site_type_symbol
_atom_site_label
_atom_site_fract_x
_atom_site_fract_y
_atom_site_fract_z
_atom_site_U_iso_or_equiv
_atom_site_adp_type
_atom_site_calc_flag
_atom_site_occupancy
_atom_site_disorder_assembly
_atom_site_disorder_group
S S1 0.35188(5) 0.65967(15) 0.24394(4) 0.0675(2) Uani d 1 . .
O O1 0.38557(12) 0.2829(4) 0.15990(10) 0.0546(4) Uani d 1 . .
N N3 0.25142(15) 0.3621(5) 0.13720(14) 0.0607(6) Uani d 1 . .
N N4 0.26466(15) 0.1612(5) 0.09008(14) 0.0595(6) Uani d 1 . .
N N1A 0.51675(14) -0.6015(5) -0.02778(13) 0.0614(6) Uani d 1 . .
C C2 0.32356(17) 0.4249(6) 0.17577(14) 0.0561(6) Uani d 1 . .
C C5 0.34386(17) 0.1194(6) 0.10548(14) 0.0518(6) Uani d 1 . .
C C1A 0.38914(15) -0.0700(6) 0.07351(13) 0.0497(5) Uani d 1 . .
C C2A 0.34682(16) -0.2469(6) 0.02095(15) 0.0541(6) Uani d 1 . .
H H2AA 0.289305 -0.245654 0.007619 0.065 Uiso calc 1 . .
C C3A 0.38831(17) -0.4238(6) -0.01174(14) 0.0543(6) Uani d 1 . .
H H3AA 0.358087 -0.539335 -0.046814 0.065 Uiso calc 1 . .
C C4A 0.47522(16) -0.4349(6) 0.00637(14) 0.0514(6) Uani d 1 . .
C C5A 0.51775(17) -0.2603(6) 0.06167(16) 0.0555(6) Uani d 1 . .
H H5AA 0.575192 -0.266824 0.076730 0.067 Uiso calc 1 . .
C C6A 0.47585(16) -0.0824(6) 0.09332(14) 0.0549(6) Uani d 1 . .
H H6AA 0.505497 0.032849 0.128737 0.066 Uiso calc 1 . .
C C7A 0.4722(2) -0.7707(7) -0.08530(18) 0.0681(8) Uani d 1 . .
H H7AA 0.510695 -0.863023 -0.105354 0.102 Uiso calc 1 . .
H H7AB 0.436148 -0.653916 -0.119410 0.102 Uiso calc 1 . .
H H7AC 0.439939 -0.907932 -0.069428 0.102 Uiso calc 1 . .
C C8A 0.60506(19) -0.6514(7) 0.0000(2) 0.0718(9) Uani d 1 . .
H H8AA 0.622912 -0.784539 -0.028621 0.108 Uiso calc 1 . .
H H8AB 0.615965 -0.723417 0.046118 0.108 Uiso calc 1 . .
H H8AC 0.634547 -0.479131 0.000665 0.108 Uiso calc 1 . .
C C1B 0.20329(17) 0.5859(6) 0.27839(14) 0.0536(6) Uani d 1 . .
C C2B 0.23312(18) 0.5105(7) 0.34681(15) 0.0605(7) Uani d 1 . .
H H2BA 0.283977 0.579459 0.372557 0.073 Uiso calc 1 . .
C C3B 0.1890(2) 0.3346(7) 0.37792(18) 0.0723(9) Uani d 1 . .
H H3BA 0.209881 0.285927 0.424205 0.087 Uiso calc 1 . .
C C4B 0.1137(3) 0.2317(9) 0.3397(2) 0.0826(10) Uani d 1 . .
H H4BA 0.083364 0.114435 0.360365 0.099 Uiso calc 1 . .
C C5B 0.0837(2) 0.3010(10) 0.2720(2) 0.0863(11) Uani d 1 . .
H H5BA 0.033294 0.228498 0.246285 0.104 Uiso calc 1 . .
C C6B 0.1276(2) 0.4787(8) 0.24093(17) 0.0710(8) Uani d 1 . .
H H6BA 0.106285 0.526586 0.194651 0.085 Uiso calc 1 . .
C C7B 0.2500(2) 0.7858(6) 0.24513(19) 0.0687(8) Uani d 1 . .
H H7BA 0.256392 0.962089 0.269826 0.082 Uiso calc 1 . .
H H7BB 0.217555 0.820846 0.197995 0.082 Uiso calc 1 . .

loop_
_atom_site_aniso_label
_atom_site_aniso_U_11
_atom_site_aniso_U_22
_atom_site_aniso_U_33
_atom_site_aniso_U_12
_atom_site_aniso_U_13
_atom_site_aniso_U_23
S1 0.0666(4) 0.0746(4) 0.0645(4) -0.0124(4) 0.0234(3) -0.0030(4)
O1 0.0501(10) 0.0581(9) 0.0555(10) -0.0021(8) 0.0144(8) 0.0069(8)
N3 0.0516(12) 0.0674(14) 0.0641(14) 0.0038(10) 0.0177(11) 0.0037(11)
N4 0.0465(12) 0.0681(14) 0.0619(14) 0.0035(10) 0.0116(10) 0.0036(11)
N1A 0.0471(12) 0.0666(14) 0.0680(15) -0.0002(10) 0.0114(11) -0.0029(11)
C2 0.0564(16) 0.0568(14) 0.0578(15) -0.0004(11) 0.0201(13) 0.0116(12)
C5 0.0471(13) 0.0552(13) 0.0515(14) -0.0025(11) 0.0108(11) 0.0121(11)
C1A 0.0448(12) 0.0528(12) 0.0506(13) 0.0000(10) 0.0115(11) 0.0127(10)
C2A 0.0398(13) 0.0597(14) 0.0601(15) -0.0042(10) 0.0092(11) 0.0115(12)
C3A 0.0451(13) 0.0565(14) 0.0571(15) -0.0047(11) 0.0069(11) 0.0061(12)
C4A 0.0438(12) 0.0521(13) 0.0556(15) -0.0040(10) 0.0091(11) 0.0119(11)
C5A 0.0400(12) 0.0612(14) 0.0600(15) -0.0034(11) 0.0048(12) 0.0073(12)
C6A 0.0469(13) 0.0576(14) 0.0552(14) -0.0041(11) 0.0058(11) 0.0041(12)
C7A 0.0636(18) 0.0708(18) 0.0676(19) -0.0046(15) 0.0145(15) -0.0064(15)
C8A 0.0473(15) 0.084(2) 0.084(2) 0.0032(15) 0.0178(15) -0.0042(17)
C1B 0.0555(14) 0.0531(13) 0.0541(14) 0.0088(11) 0.0184(12) -0.0046(11)
C2B 0.0550(15) 0.0725(17) 0.0527(15) -0.0006(13) 0.0126(12) -0.0028(12)
C3B 0.071(2) 0.089(2) 0.0609(18) 0.0056(16) 0.0252(16) 0.0073(15)
C4B 0.074(2) 0.101(3) 0.084(2) -0.0115(19) 0.042(2) -0.006(2)
C5B 0.0556(18) 0.119(3) 0.087(2) -0.0168(18) 0.0245(17) -0.027(2)
C6B 0.0580(16) 0.097(2) 0.0563(17) 0.0077(16) 0.0121(14) -0.0097(16)
C7B 0.083(2) 0.0529(15) 0.0729(19) 0.0070(14) 0.0255(16) 0.0060(13)

loop_
_atom_type_symbol
_atom_type_description
_atom_type_scat_dispersion_real
_atom_type_scat_dispersion_imag
_atom_type_scat_source
C C 0.0181 0.0091 'International Tables Vol C Tables 4.2.6.8 and 6.1.1.4'
H H 0.0000 0.0000 'International Tables Vol C Tables 4.2.6.8 and 6.1.1.4'
N N 0.0311 0.0180 'International Tables Vol C Tables 4.2.6.8 and 6.1.1.4'
O O 0.0492 0.0322 'International Tables Vol C Tables 4.2.6.8 and 6.1.1.4'
S S 0.3331 0.5567 'International Tables Vol C Tables 4.2.6.8 and 6.1.1.4'

loop_
_geom_angle_atom_site_label_1
_geom_angle_atom_site_label_2
_geom_angle_atom_site_label_3
_geom_angle_site_symmetry_1
_geom_angle_site_symmetry_3
_geom_angle
_geom_angle_publ_flag
C2 S1 C7B . . 99.79(16) ?
C2 O1 C5 . . 102.5(2) ?
C2 N3 N4 . . 105.6(2) ?
C5 N4 N3 . . 106.6(2) ?
C4A N1A C7A . . 120.5(2) ?
C4A N1A C8A . . 120.8(3) ?
C7A N1A C8A . . 117.8(3) ?
N3 C2 O1 . . 113.6(3) ?
N3 C2 S1 . . 129.6(2) ?
O1 C2 S1 . . 116.7(2) ?
N4 C5 O1 . . 111.6(3) ?
N4 C5 C1A . . 128.5(3) ?
O1 C5 C1A . . 119.8(2) ?
C2A C1A C6A . . 117.7(3) ?
C2A C1A C5 . . 120.0(2) ?
C6A C1A C5 . . 122.3(2) ?
C3A C2A C1A . . 121.3(3) ?
C3A C2A H2AA . . 119.4 ?
C1A C2A H2AA . . 119.4 ?
C2A C3A C4A . . 121.8(3) ?
C2A C3A H3AA . . 119.1 ?
C4A C3A H3AA . . 119.1 ?
N1A C4A C3A . . 122.1(3) ?
N1A C4A C5A . . 121.5(2) ?
C3A C4A C5A . . 116.4(3) ?
C6A C5A C4A . . 121.2(3) ?
C6A C5A H5AA . . 119.4 ?
C4A C5A H5AA . . 119.4 ?
C5A C6A C1A . . 121.4(3) ?
C5A C6A H6AA . . 119.3 ?
C1A C6A H6AA . . 119.3 ?
N1A C7A H7AA . . 109.5 ?
N1A C7A H7AB . . 109.5 ?
H7AA C7A H7AB . . 109.5 ?
N1A C7A H7AC . . 109.5 ?
H7AA C7A H7AC . . 109.5 ?
H7AB C7A H7AC . . 109.5 ?
N1A C8A H8AA . . 109.5 ?
N1A C8A H8AB . . 109.5 ?
H8AA C8A H8AB . . 109.5 ?
N1A C8A H8AC . . 109.5 ?
H8AA C8A H8AC . . 109.5 ?
H8AB C8A H8AC . . 109.5 ?
C2B C1B C6B . . 118.3(3) ?
C2B C1B C7B . . 121.3(3) ?
C6B C1B C7B . . 120.4(3) ?
C1B C2B C3B . . 121.3(3) ?
C1B C2B H2BA . . 119.3 ?
C3B C2B H2BA . . 119.3 ?
C4B C3B C2B . . 119.3(3) ?
C4B C3B H3BA . . 120.3 ?
C2B C3B H3BA . . 120.3 ?
C5B C4B C3B . . 120.2(4) ?
C5B C4B H4BA . . 119.9 ?
C3B C4B H4BA . . 119.9 ?
C4B C5B C6B . . 120.4(4) ?
C4B C5B H5BA . . 119.8 ?
C6B C5B H5BA . . 119.8 ?
C5B C6B C1B . . 120.4(3) ?
C5B C6B H6BA . . 119.8 ?
C1B C6B H6BA . . 119.8 ?
C1B C7B S1 . . 113.7(2) ?
C1B C7B H7BA . . 108.8 ?
S1 C7B H7BA . . 108.8 ?
C1B C7B H7BB . . 108.8 ?
S1 C7B H7BB . . 108.8 ?
H7BA C7B H7BB . . 107.7 ?

loop_
_geom_bond_atom_site_label_1
_geom_bond_atom_site_label_2
_geom_bond_site_symmetry_2
_geom_bond_distance
_geom_bond_publ_flag
S1 C2 . 1.735(3) ?
S1 C7B . 1.823(4) ?
O1 C2 . 1.354(3) ?
O1 C5 . 1.371(3) ?
N3 C2 . 1.283(4) ?
N3 N4 . 1.410(4) ?
N4 C5 . 1.297(4) ?
N1A C4A . 1.364(4) ?
N1A C7A . 1.442(4) ?
N1A C8A . 1.455(4) ?
C5 C1A . 1.444(4) ?
C1A C2A . 1.388(4) ?
C1A C6A . 1.403(4) ?
C2A C3A . 1.374(4) ?
C2A H2AA . 0.9300 ?
C3A C4A . 1.407(4) ?
C3A H3AA . 0.9300 ?
C4A C5A . 1.418(4) ?
C5A C6A . 1.369(4) ?
C5A H5AA . 0.9300 ?
C6A H6AA . 0.9300 ?
C7A H7AA . 0.9600 ?
C7A H7AB . 0.9600 ?
C7A H7AC . 0.9600 ?
C8A H8AA . 0.9600 ?
C8A H8AB . 0.9600 ?
C8A H8AC . 0.9600 ?
C1B C2B . 1.378(4) ?
C1B C6B . 1.387(5) ?
C1B C7B . 1.506(5) ?
C2B C3B . 1.381(5) ?
C2B H2BA . 0.9300 ?
C3B C4B . 1.379(6) ?
C3B H3BA . 0.9300 ?
C4B C5B . 1.358(7) ?
C4B H4BA . 0.9300 ?
C5B C6B . 1.383(6) ?
C5B H5BA . 0.9300 ?
C6B H6BA . 0.9300 ?
C7B H7BA . 0.9700 ?
C7B H7BB . 0.9700 ?

loop_
_geom_hbond_atom_site_label_D
_geom_hbond_atom_site_label_H
_geom_hbond_atom_site_label_A
_geom_hbond_site_symmetry_A
_geom_hbond_distance_DH
_geom_hbond_distance_HA
_geom_hbond_distance_DA
_geom_hbond_angle_DHA
_geom_hbond_publ_flag
C7A H7AC Cg2 1_545 0.96 2.80 3.626(4) 145 y
C7B H7BA Cg3 1_565 0.97 2.93 3.738(4) 141 y

loop_
_geom_torsion_atom_site_label_1
_geom_torsion_atom_site_label_2
_geom_torsion_atom_site_label_3
_geom_torsion_atom_site_label_4
_geom_torsion_site_symmetry_1
_geom_torsion_site_symmetry_2
_geom_torsion_site_symmetry_3
_geom_torsion_site_symmetry_4
_geom_torsion
_geom_torsion_publ_flag
C2 N3 N4 C5 . . . . 0.8(3) ?
N4 N3 C2 O1 . . . . -0.6(3) ?
N4 N3 C2 S1 . . . . 179.7(2) ?
C5 O1 C2 N3 . . . . 0.2(3) ?
C5 O1 C2 S1 . . . . 179.95(18) ?
C7B S1 C2 N3 . . . . 0.7(3) ?
C7B S1 C2 O1 . . . . -179.1(2) ?
N3 N4 C5 O1 . . . . -0.8(3) ?
N3 N4 C5 C1A . . . . 178.9(2) ?
C2 O1 C5 N4 . . . . 0.4(3) ?
C2 O1 C5 C1A . . . . -179.3(2) ?
N4 C5 C1A C2A . . . . -3.2(4) ?
O1 C5 C1A C2A . . . . 176.4(2) ?
N4 C5 C1A C6A . . . . 176.4(3) ?
O1 C5 C1A C6A . . . . -4.0(4) ?
C6A C1A C2A C3A . . . . -1.5(4) ?
C5 C1A C2A C3A . . . . 178.2(2) ?
C1A C2A C3A C4A . . . . 0.1(4) ?
C7A N1A C4A C3A . . . . 1.1(4) ?
C8A N1A C4A C3A . . . . -167.9(3) ?
C7A N1A C4A C5A . . . . -178.0(3) ?
C8A N1A C4A C5A . . . . 13.0(4) ?
C2A C3A C4A N1A . . . . -177.2(3) ?
C2A C3A C4A C5A . . . . 2.0(4) ?
N1A C4A C5A C6A . . . . 176.4(3) ?
C3A C4A C5A C6A . . . . -2.8(4) ?
C4A C5A C6A C1A . . . . 1.5(4) ?
C2A C1A C6A C5A . . . . 0.6(4) ?
C5 C1A C6A C5A . . . . -179.0(3) ?
C6B C1B C2B C3B . . . . -0.5(4) ?
C7B C1B C2B C3B . . . . 177.8(3) ?
C1B C2B C3B C4B . . . . 0.2(5) ?
C2B C3B C4B C5B . . . . 0.6(6) ?
C3B C4B C5B C6B . . . . -1.0(6) ?
C4B C5B C6B C1B . . . . 0.7(6) ?
C2B C1B C6B C5B . . . . 0.1(5) ?
C7B C1B C6B C5B . . . . -178.3(3) ?
C2B C1B C7B S1 . . . . 61.9(3) ?
C6B C1B C7B S1 . . . . -119.8(3) ?
C2 S1 C7B C1B . . . . 77.7(3) ?
